data_4079865
loop_
_publ_author_name
'Liu, Xiaolong'
'Pan, Shanfei'
'Wu, Junshi'
'Wang, Yapei'
'Chen, Wanzhi'

_publ_section_title
;
 A Planar \p-Conjugated Naphthyridine-Based N-Heterocyclic Carbene Ligand
 and Its Derived Transition-Metal Complexes
;
_journal_issue 1
_journal_name_full Organometallics
_journal_page_first 209
_journal_paper_doi 10.1021/om3009876
_journal_volume 32
_journal_year 2013
_chemical_formula_sum 'C19 H17 Ag F6 N5 P'
_chemical_formula_weight 568.22
_chemical_name_systematic
; 
 ? 
;
_space_group_IT_number 2
_symmetry_cell_setting triclinic
_symmetry_space_group_name_Hall '-P 1'
_symmetry_space_group_name_H-M 'P -1'
_atom_sites_solution_hydrogens geom
_atom_sites_solution_primary direct
_atom_sites_solution_secondary difmap
_audit_creation_method SHELXL-97
_cell_angle_alpha 108.700(7)
_cell_angle_beta 101.563(5)
_cell_angle_gamma 101.030(6)
_cell_formula_units_Z 2
_cell_length_a 7.5661(4)
_cell_length_b 11.9468(10)
_cell_length_c 12.6947(8)
_cell_measurement_temperature 140(2)
_cell_volume 1023.66(14)
_computing_cell_refinement 'Bruker SMART'
_computing_data_collection 'Bruker SMART'
_computing_data_reduction 'Bruker SAINT'
_computing_molecular_graphics 'Bruker SHELXTL'
_computing_publication_material 'Bruker SHELXTL'
_computing_structure_refinement 'Bruker SHELXTL'
_computing_structure_solution 'Bruker SHELXTL'
_diffrn_ambient_temperature 140(2)
_diffrn_measured_fraction_theta_full 0.997
_diffrn_measured_fraction_theta_max 0.997
_diffrn_measurement_device_type 'multiwire proportional'
_diffrn_measurement_method 'phi and omega scans'
_diffrn_radiation_monochromator graphite
_diffrn_radiation_source 'fine-focus sealed tube'
_diffrn_radiation_type MoK\a
_diffrn_radiation_wavelength 0.71073
_diffrn_reflns_av_R_equivalents 0.0361
_diffrn_reflns_av_sigmaI/netI 0.0443
_diffrn_reflns_limit_h_max 8
_diffrn_reflns_limit_h_min -8
_diffrn_reflns_limit_k_max 14
_diffrn_reflns_limit_k_min -14
_diffrn_reflns_limit_l_max 15
_diffrn_reflns_limit_l_min -15
_diffrn_reflns_number 6309
_diffrn_reflns_theta_full 25.01
_diffrn_reflns_theta_max 25.01
_diffrn_reflns_theta_min 3.32
_exptl_absorpt_coefficient_mu 1.134
_exptl_absorpt_correction_T_max 0.8759
_exptl_absorpt_correction_T_min 0.7129
_exptl_absorpt_correction_type multi-scan
_exptl_absorpt_process_details sadabs
_exptl_crystal_colour yellow
_exptl_crystal_density_diffrn 1.843
_exptl_crystal_density_method 'not measured'
_exptl_crystal_description platelet
_exptl_crystal_F_000 564
_exptl_crystal_size_max 0.32
_exptl_crystal_size_mid 0.26
_exptl_crystal_size_min 0.12
_refine_diff_density_max 0.661
_refine_diff_density_min -0.442
_refine_diff_density_rms 0.083
_refine_ls_extinction_method none
_refine_ls_goodness_of_fit_ref 1.043
_refine_ls_hydrogen_treatment constr
_refine_ls_matrix_type full
_refine_ls_number_parameters 292
_refine_ls_number_reflns 3582
_refine_ls_number_restraints 0
_refine_ls_restrained_S_all 1.043
_refine_ls_R_factor_all 0.0337
_refine_ls_R_factor_gt 0.0283
_refine_ls_shift/su_max 0.008
_refine_ls_shift/su_mean 0.001
_refine_ls_structure_factor_coef Fsqd
_refine_ls_weighting_details 'calc w=1/[\s^2^(Fo^2^)+(0.0245P)^2^+0.4801P] where P=(Fo^2^+2Fc^2^)/3'
_refine_ls_weighting_scheme calc
_refine_ls_wR_factor_gt 0.0615
_refine_ls_wR_factor_ref 0.0655
_reflns_number_gt 3244
_reflns_number_total 3582
_reflns_threshold_expression >2sigma(I)
_cod_data_source_file om3009876_si_002.cif
_cod_data_source_block complex_1
_cod_depositor_comments
;
The following automatic conversions were performed:

'_symmetry_cell_setting' value 'Triclinic' changed to 'triclinic'
according to /home/saulius/struct/CIF-dictionaries/cif_core.dic
dictionary named 'cif_core.dic' version 2.4.2 from 2011-04-26.

Automatic conversion script
Id: cif_fix_values 1891 2012-01-12 08:04:46Z andrius 
;
_cod_original_cell_volume 1023.66(12)
_cod_original_sg_symbol_H-M P-1
_cod_database_code 4079865

loop_
_symmetry_equiv_pos_as_xyz
'x, y, z'
'-x, -y, -z'

loop_
_atom_site_label
_atom_site_type_symbol
_atom_site_fract_x
_atom_site_fract_y
_atom_site_fract_z
_atom_site_U_iso_or_equiv
_atom_site_adp_type
_atom_site_occupancy
_atom_site_symmetry_multiplicity
_atom_site_calc_flag
_atom_site_refinement_flags
Ag1 Ag 0.60588(3) 0.51659(2) -0.094274(18) 0.02291(9) Uani 1 1 d .
C1 C 0.8698(4) 0.8693(3) 0.0511(3) 0.0251(7) Uani 1 1 d .
H1A H 0.9167 0.8500 -0.0155 0.038 Uiso 1 1 calc R
H1B H 0.9132 0.9563 0.0947 0.038 Uiso 1 1 calc R
H1C H 0.7351 0.8442 0.0264 0.038 Uiso 1 1 calc R
C2 C 0.9389(4) 0.8029(3) 0.1256(2) 0.0201(6) Uani 1 1 d .
C3 C 1.0696(4) 0.8652(3) 0.2349(2) 0.0210(6) Uani 1 1 d .
H3 H 1.1083 0.9507 0.2646 0.025 Uiso 1 1 calc R
C4 C 1.1421(4) 0.8027(3) 0.2993(2) 0.0197(6) Uani 1 1 d .
C5 C 1.2791(4) 0.8707(3) 0.4169(2) 0.0277(7) Uani 1 1 d .
H5A H 1.3082 0.9574 0.4332 0.041 Uiso 1 1 calc R
H5B H 1.3919 0.8449 0.4188 0.041 Uiso 1 1 calc R
H5C H 1.2251 0.8534 0.4742 0.041 Uiso 1 1 calc R
C6 C 1.0822(4) 0.6728(3) 0.2511(2) 0.0177(6) Uani 1 1 d .
C7 C 0.9452(4) 0.6200(2) 0.1438(2) 0.0167(6) Uani 1 1 d .
C8 C 1.1552(4) 0.5934(3) 0.3026(2) 0.0211(6) Uani 1 1 d .
H8 H 1.2503 0.6291 0.3721 0.025 Uiso 1 1 calc R
C9 C 1.0920(4) 0.4705(3) 0.2547(2) 0.0207(6) Uani 1 1 d .
H9 H 1.1432 0.4219 0.2894 0.025 Uiso 1 1 calc R
C10 C 0.9431(4) 0.4160(3) 0.1483(2) 0.0178(6) Uani 1 1 d .
C11 C 0.7336(4) 0.4213(2) -0.0016(2) 0.0154(6) Uani 1 1 d .
C12 C 0.6023(4) 0.1946(2) -0.0921(2) 0.0184(6) Uani 1 1 d .
C13 C 0.6098(4) 0.0845(3) -0.0786(2) 0.0230(6) Uani 1 1 d .
H13 H 0.6926 0.0841 -0.0138 0.028 Uiso 1 1 calc R
C14 C 0.4929(4) -0.0239(3) -0.1625(3) 0.0299(7) Uani 1 1 d .
H14 H 0.4977 -0.0979 -0.1543 0.036 Uiso 1 1 calc R
C15 C 0.3685(4) -0.0246(3) -0.2586(3) 0.0300(7) Uani 1 1 d .
H15 H 0.2885 -0.0984 -0.3139 0.036 Uiso 1 1 calc R
C16 C 0.3640(4) 0.0859(3) -0.2718(2) 0.0257(7) Uani 1 1 d .
H16 H 0.2816 0.0861 -0.3368 0.031 Uiso 1 1 calc R
C17 C 0.4812(4) 0.1954(3) -0.1890(2) 0.0203(6) Uani 1 1 d .
H17 H 0.4787 0.2693 -0.1982 0.024 Uiso 1 1 calc R
C18 C 0.3852(4) 0.6027(3) -0.2866(2) 0.0204(6) Uani 1 1 d .
C19 C 0.2819(4) 0.6320(3) -0.3787(3) 0.0283(7) Uani 1 1 d .
H19A H 0.1888 0.6697 -0.3534 0.042 Uiso 1 1 calc R
H19B H 0.2216 0.5580 -0.4458 0.042 Uiso 1 1 calc R
H19C H 0.3669 0.6878 -0.3981 0.042 Uiso 1 1 calc R
F1 F 0.3323(3) 0.37491(16) 0.45391(18) 0.0419(5) Uani 1 1 d .
F2 F 0.3566(3) 0.28978(19) 0.58943(17) 0.0489(5) Uani 1 1 d .
F3 F 0.1017(3) 0.13289(17) 0.47336(18) 0.0434(5) Uani 1 1 d .
F4 F 0.0786(3) 0.21973(19) 0.33918(16) 0.0488(5) Uani 1 1 d .
F5 F 0.3498(3) 0.17913(17) 0.40696(18) 0.0414(5) Uani 1 1 d .
F6 F 0.0851(3) 0.32943(18) 0.52137(18) 0.0421(5) Uani 1 1 d .
N1 N 0.8741(3) 0.6798(2) 0.08108(19) 0.0183(5) Uani 1 1 d .
N2 N 0.8763(3) 0.49140(19) 0.09734(17) 0.0155(5) Uani 1 1 d .
N3 N 0.8532(3) 0.3012(2) 0.08772(19) 0.0193(5) Uani 1 1 d .
N4 N 0.7260(3) 0.3070(2) -0.00450(18) 0.0159(5) Uani 1 1 d .
N5 N 0.4649(3) 0.5804(2) -0.2140(2) 0.0260(6) Uani 1 1 d .
P1 P 0.21730(10) 0.25387(7) 0.46447(7) 0.02346(18) Uani 1 1 d .

loop_
_atom_site_aniso_label
_atom_site_aniso_U_11
_atom_site_aniso_U_22
_atom_site_aniso_U_33
_atom_site_aniso_U_23
_atom_site_aniso_U_13
_atom_site_aniso_U_12
Ag1 0.02196(13) 0.02743(15) 0.02401(13) 0.01564(10) 0.00365(9) 0.00976(10)
C1 0.0262(16) 0.0242(17) 0.0320(16) 0.0158(14) 0.0106(13) 0.0107(13)
C2 0.0181(14) 0.0234(16) 0.0244(14) 0.0120(13) 0.0099(12) 0.0091(12)
C3 0.0187(14) 0.0198(15) 0.0264(15) 0.0078(13) 0.0094(12) 0.0079(12)
C4 0.0143(13) 0.0250(16) 0.0203(14) 0.0071(13) 0.0080(11) 0.0052(12)
C5 0.0223(15) 0.0291(17) 0.0237(15) 0.0049(14) 0.0018(13) 0.0028(13)
C6 0.0160(13) 0.0232(16) 0.0157(13) 0.0079(12) 0.0070(11) 0.0055(12)
C7 0.0131(13) 0.0201(15) 0.0199(14) 0.0091(12) 0.0080(11) 0.0048(11)
C8 0.0188(14) 0.0315(17) 0.0147(13) 0.0101(13) 0.0042(11) 0.0086(13)
C9 0.0220(15) 0.0253(17) 0.0191(14) 0.0129(13) 0.0066(12) 0.0075(13)
C10 0.0162(14) 0.0247(16) 0.0192(14) 0.0132(13) 0.0080(11) 0.0088(12)
C11 0.0151(13) 0.0185(15) 0.0148(13) 0.0079(11) 0.0058(11) 0.0048(11)
C12 0.0191(14) 0.0183(15) 0.0182(13) 0.0049(12) 0.0100(12) 0.0044(12)
C13 0.0274(16) 0.0234(16) 0.0236(15) 0.0123(13) 0.0094(13) 0.0105(13)
C14 0.0407(19) 0.0186(16) 0.0315(16) 0.0101(14) 0.0105(15) 0.0090(14)
C15 0.0379(18) 0.0189(16) 0.0251(15) 0.0016(13) 0.0073(14) 0.0023(14)
C16 0.0277(16) 0.0271(17) 0.0178(14) 0.0043(13) 0.0053(12) 0.0060(13)
C17 0.0216(14) 0.0196(15) 0.0214(14) 0.0089(12) 0.0067(12) 0.0071(12)
C18 0.0216(15) 0.0203(16) 0.0224(15) 0.0086(13) 0.0092(12) 0.0084(12)
C19 0.0290(16) 0.0281(17) 0.0281(16) 0.0151(14) 0.0004(13) 0.0081(14)
F1 0.0379(11) 0.0250(10) 0.0699(14) 0.0239(10) 0.0222(10) 0.0067(9)
F2 0.0473(12) 0.0480(13) 0.0397(11) 0.0130(10) -0.0075(9) 0.0138(10)
F3 0.0420(11) 0.0298(11) 0.0680(13) 0.0267(10) 0.0248(10) 0.0071(9)
F4 0.0463(12) 0.0544(13) 0.0378(11) 0.0189(10) -0.0034(9) 0.0092(11)
F5 0.0372(11) 0.0306(11) 0.0651(13) 0.0171(10) 0.0276(10) 0.0163(9)
F6 0.0401(11) 0.0387(12) 0.0611(13) 0.0219(10) 0.0260(10) 0.0231(10)
N1 0.0181(12) 0.0211(13) 0.0200(12) 0.0105(10) 0.0082(10) 0.0073(10)
N2 0.0134(11) 0.0203(13) 0.0166(11) 0.0102(10) 0.0051(9) 0.0067(10)
N3 0.0210(12) 0.0220(13) 0.0173(11) 0.0100(10) 0.0043(10) 0.0081(10)
N4 0.0145(11) 0.0206(13) 0.0169(11) 0.0104(10) 0.0055(9) 0.0075(10)
N5 0.0247(13) 0.0327(15) 0.0264(13) 0.0163(12) 0.0071(11) 0.0118(12)
P1 0.0194(4) 0.0211(4) 0.0319(4) 0.0130(3) 0.0051(3) 0.0069(3)

loop_
_atom_type_symbol
_atom_type_description
_atom_type_scat_dispersion_real
_atom_type_scat_dispersion_imag
_atom_type_scat_source
C C 0.0033 0.0016 'International Tables Vol C Tables 4.2.6.8 and 6.1.1.4'
H H 0.0000 0.0000 'International Tables Vol C Tables 4.2.6.8 and 6.1.1.4'
N N 0.0061 0.0033 'International Tables Vol C Tables 4.2.6.8 and 6.1.1.4'
F F 0.0171 0.0103 'International Tables Vol C Tables 4.2.6.8 and 6.1.1.4'
P P 0.1023 0.0942 'International Tables Vol C Tables 4.2.6.8 and 6.1.1.4'
Ag Ag -0.8971 1.1015 'International Tables Vol C Tables 4.2.6.8 and 6.1.1.4'

loop_
_geom_angle_atom_site_label_1
_geom_angle_atom_site_label_2
_geom_angle_atom_site_label_3
_geom_angle
_geom_angle_site_symmetry_3
C11 Ag1 N5 169.17(9) .
C11 Ag1 N1 72.92(9) .
N5 Ag1 N1 116.68(8) .
C11 Ag1 Ag1 69.43(7) 2_665
N5 Ag1 Ag1 114.71(7) 2_665
N1 Ag1 Ag1 86.01(5) 2_665
N1 C2 C3 121.4(2) .
N1 C2 C1 116.7(2) .
C3 C2 C1 121.9(3) .
C4 C3 C2 121.5(3) .
C3 C4 C6 117.9(2) .
C3 C4 C5 120.8(3) .
C6 C4 C5 121.3(2) .
C7 C6 C4 116.0(2) .
C7 C6 C8 119.0(2) .
C4 C6 C8 124.9(2) .
N1 C7 C6 126.4(3) .
N1 C7 N2 116.7(2) .
C6 C7 N2 117.0(2) .
C9 C8 C6 122.9(2) .
C8 C9 C10 118.2(2) .
N3 C10 N2 110.8(2) .
N3 C10 C9 130.2(2) .
N2 C10 C9 119.0(2) .
N4 C11 N2 101.9(2) .
N4 C11 Ag1 141.6(2) .
N2 C11 Ag1 116.59(18) .
C17 C12 C13 120.7(3) .
C17 C12 N4 120.9(2) .
C13 C12 N4 118.5(2) .
C14 C13 C12 118.9(3) .
C13 C14 C15 121.2(3) .
C14 C15 C16 119.3(3) .
C17 C16 C15 120.3(3) .
C12 C17 C16 119.6(3) .
N5 C18 C19 179.3(3) .
C7 N1 C2 116.8(2) .
C7 N1 Ag1 106.68(17) .
C2 N1 Ag1 136.08(16) .
C11 N2 C10 109.5(2) .
C11 N2 C7 126.8(2) .
C10 N2 C7 123.7(2) .
C10 N3 N4 103.1(2) .
C11 N4 N3 114.7(2) .
C11 N4 C12 126.5(2) .
N3 N4 C12 118.9(2) .
C18 N5 Ag1 172.9(2) .
F3 P1 F2 90.58(11) .
F3 P1 F4 90.18(11) .
F2 P1 F4 179.21(12) .
F3 P1 F6 90.51(10) .
F2 P1 F6 90.31(11) .
F4 P1 F6 89.46(11) .
F3 P1 F5 89.95(10) .
F2 P1 F5 89.94(11) .
F4 P1 F5 90.29(11) .
F6 P1 F5 179.48(11) .
F3 P1 F1 179.32(12) .
F2 P1 F1 90.08(12) .
F4 P1 F1 89.16(11) .
F6 P1 F1 89.64(10) .
F5 P1 F1 89.90(10) .

loop_
_geom_bond_atom_site_label_1
_geom_bond_atom_site_label_2
_geom_bond_distance
_geom_bond_site_symmetry_2
Ag1 C11 2.107(2) .
Ag1 N5 2.105(2) .
Ag1 N1 2.602(2) .
Ag1 Ag1 3.2181(5) 2_665
C1 C2 1.496(4) .
C2 N1 1.342(4) .
C2 C3 1.401(4) .
C3 C4 1.377(4) .
C4 C6 1.414(4) .
C4 C5 1.498(4) .
C6 C7 1.400(4) .
C6 C8 1.444(4) .
C7 N1 1.332(3) .
C7 N2 1.403(3) .
C8 C9 1.340(4) .
C9 C10 1.436(4) .
C10 N3 1.301(4) .
C10 N2 1.379(3) .
C11 N4 1.345(3) .
C11 N2 1.371(3) .
C12 C17 1.383(4) .
C12 C13 1.390(4) .
C12 N4 1.435(4) .
C13 C14 1.376(4) .
C14 C15 1.379(4) .
C15 C16 1.390(4) .
C16 C17 1.380(4) .
C18 N5 1.132(3) .
C18 C19 1.450(4) .
F1 P1 1.5985(19) .
F2 P1 1.5911(19) .
F3 P1 1.5898(19) .
F4 P1 1.5965(19) .
F5 P1 1.5978(18) .
F6 P1 1.5981(18) .
N3 N4 1.388(3) .
